data_1549152
loop_
_publ_author_name
'Shi, Yong-Gang'
'Mellerup, Soren K.'
'Yuan, Kang'
'Hu, Guo-Fei'
'Sauriol, Francoise'
'Peng, Tai'
'Wang, Nan'
'Chen, Pangkuan'
'Wang, Suning'

_publ_section_title
;
 Stabilising fleeting intermediates of stilbene photocyclization with
 amino-borane functionalisation: the rare isolation of persistent
 dihydrophenanthrenes and their [1,5] H-shift isomers.
;
_journal_issue 15
_journal_name_full 'Chemical science'
_journal_page_first 3844
_journal_page_last 3855
_journal_paper_doi 10.1039/c8sc00560e
_journal_volume 9
_journal_year 2018
_chemical_formula_sum 'C31 H32 B N'
_chemical_formula_weight 429.39
_space_group_crystal_system monoclinic
_space_group_IT_number 14
_space_group_name_Hall '-P 2ybc'
_space_group_name_H-M_alt 'P 1 21/c 1'
_symmetry_space_group_name_Hall '-P 2ybc'
_symmetry_space_group_name_H-M 'P 1 21/c 1'
_atom_sites_solution_hydrogens geom
_audit_creation_method SHELXL-2014/7
_audit_update_record
;
2018-01-14 deposited with the CCDC.
2018-03-27 downloaded from the CCDC.
;
_cell_angle_alpha 90
_cell_angle_beta 92.179(2)
_cell_angle_gamma 90
_cell_formula_units_Z 4
_cell_length_a 11.8634(7)
_cell_length_b 11.8780(8)
_cell_length_c 18.2134(11)
_cell_measurement_reflns_used 9923
_cell_measurement_temperature 230(2)
_cell_measurement_theta_max 26.83
_cell_measurement_theta_min 2.43
_cell_volume 2564.7(3)
_computing_cell_refinement 'Bruker SMART'
_computing_data_collection 'Bruker SMART'
_computing_data_reduction 'Bruker SAINT'
_computing_molecular_graphics 'Bruker SHELXTL'
_computing_publication_material 'Bruker SHELXTL'
_computing_structure_refinement 'SHELXL-2014/7 (Sheldrick, 2014)'
_computing_structure_solution 'Bruker SHELXTL'
_diffrn_ambient_temperature 230(2)
_diffrn_measured_fraction_theta_full 0.997
_diffrn_measured_fraction_theta_max 0.994
_diffrn_measurement_device_type 'CCD area detector'
_diffrn_measurement_method 'phi and omega scans'
_diffrn_radiation_type MoK\a
_diffrn_radiation_wavelength 0.71073
_diffrn_reflns_av_R_equivalents 0.0592
_diffrn_reflns_av_unetI/netI 0.0358
_diffrn_reflns_Laue_measured_fraction_full 0.997
_diffrn_reflns_Laue_measured_fraction_max 0.994
_diffrn_reflns_limit_h_max 15
_diffrn_reflns_limit_h_min -15
_diffrn_reflns_limit_k_max 15
_diffrn_reflns_limit_k_min -15
_diffrn_reflns_limit_l_max 23
_diffrn_reflns_limit_l_min -23
_diffrn_reflns_number 47866
_diffrn_reflns_point_group_measured_fraction_full 0.997
_diffrn_reflns_point_group_measured_fraction_max 0.994
_diffrn_reflns_theta_full 25.242
_diffrn_reflns_theta_max 27.173
_diffrn_reflns_theta_min 2.645
_exptl_absorpt_coefficient_mu 0.063
_exptl_absorpt_correction_T_max 0.978
_exptl_absorpt_correction_T_min 0.966
_exptl_absorpt_correction_type multi-scan
_exptl_crystal_colour yellow
_exptl_crystal_density_diffrn 1.112
_exptl_crystal_description block
_exptl_crystal_F_000 920
_exptl_crystal_size_max 0.548
_exptl_crystal_size_mid 0.423
_exptl_crystal_size_min 0.358
_refine_diff_density_max 0.225
_refine_diff_density_min -0.225
_refine_diff_density_rms 0.038
_refine_ls_extinction_method none
_refine_ls_goodness_of_fit_ref 1.063
_refine_ls_hydrogen_treatment constr
_refine_ls_matrix_type full
_refine_ls_number_parameters 304
_refine_ls_number_reflns 5664
_refine_ls_number_restraints 0
_refine_ls_restrained_S_all 1.063
_refine_ls_R_factor_all 0.0841
_refine_ls_R_factor_gt 0.0581
_refine_ls_shift/su_max 0.002
_refine_ls_shift/su_mean 0.000
_refine_ls_structure_factor_coef Fsqd
_refine_ls_weighting_details 'w=1/[\s^2^(Fo^2^)+(0.0700P)^2^+0.8000P] where P=(Fo^2^+2Fc^2^)/3'
_refine_ls_weighting_scheme calc
_refine_ls_wR_factor_gt 0.1450
_refine_ls_wR_factor_ref 0.1595
_reflns_Friedel_coverage 0.000
_reflns_number_gt 4083
_reflns_number_total 5664
_reflns_threshold_expression 'I > 2\s(I)'
_cod_data_source_file c8sc00560e2.cif
_cod_data_source_block sy22
_cod_depositor_comments
;

2019-03-17
Changing absurd Z value and formula.                 miguel

 Adding full bibliography for 1549141--1549152.cif.
;
_cod_original_formula_sum 'C3.18 H3.28 B0.10 N0.10'
_cod_original_formula_units_Z 39
_cod_original_formula_weight 44.04
_cod_database_code 1549152
_shelx_shelxl_version_number 2014/7
_shelx_space_group_comment
; 
The symmetry employed for this shelxl refinement is uniquely defined 
by the following loop, which should always be used as a source of 
symmetry information in preference to the above space-group names. 
They are only intended as comments. 
;
_shelx_estimated_absorpt_t_min 0.966
_shelx_estimated_absorpt_t_max 0.978

loop_
_space_group_symop_operation_xyz
'x, y, z'
'-x, y+1/2, -z+1/2'
'-x, -y, -z'
'x, -y-1/2, z-1/2'

loop_
_atom_site_label
_atom_site_type_symbol
_atom_site_fract_x
_atom_site_fract_y
_atom_site_fract_z
_atom_site_U_iso_or_equiv
_atom_site_adp_type
_atom_site_occupancy
_atom_site_site_symmetry_order
_atom_site_calc_flag
_atom_site_refinement_flags_posn
_atom_site_refinement_flags_adp
B1 B 0.62163(14) 0.72318(14) 0.92390(9) 0.0319(4) Uani 1 1 d . .
N1 N 1.09237(14) 0.85607(19) 1.10126(10) 0.0715(6) Uani 1 1 d . .
C1 C 0.60631(13) 0.74775(13) 1.00802(8) 0.0321(3) Uani 1 1 d . .
C2 C 0.49906(13) 0.72707(13) 1.03500(9) 0.0370(4) Uani 1 1 d . .
H2A H 0.4396 0.7084 1.0016 0.044 Uiso 1 1 calc R U
C3 C 0.47784(15) 0.73315(15) 1.10896(9) 0.0435(4) Uani 1 1 d . .
H3A H 0.4058 0.7158 1.1256 0.052 Uiso 1 1 calc R U
C4 C 0.56299(16) 0.76478(16) 1.15807(9) 0.0472(4) Uani 1 1 d . .
H4A H 0.5493 0.7688 1.2085 0.057 Uiso 1 1 calc R U
C5 C 0.66825(15) 0.79055(15) 1.13348(9) 0.0435(4) Uani 1 1 d . .
H5A H 0.7247 0.8152 1.1673 0.052 Uiso 1 1 calc R U
C6 C 0.69301(13) 0.78082(13) 1.05911(8) 0.0351(4) Uani 1 1 d . .
C7 C 0.80619(14) 0.80717(15) 1.03497(9) 0.0408(4) Uani 1 1 d . .
H7A H 0.8126 0.8216 0.9845 0.049 Uiso 1 1 calc R U
C8 C 0.89965(15) 0.81304(19) 1.07548(10) 0.0552(5) Uani 1 1 d . .
H8A H 0.8936 0.8014 1.1262 0.066 Uiso 1 1 calc R U
C9 C 1.01246(15) 0.83593(18) 1.04942(11) 0.0525(5) Uani 1 1 d . .
C10 C 1.0369(2) 0.8360(3) 0.97669(13) 0.1028(12) Uani 1 1 d . .
H10A H 0.9798 0.8211 0.9408 0.123 Uiso 1 1 calc R U
C11 C 1.1454(2) 0.8580(3) 0.95603(15) 0.1124(13) Uani 1 1 d . .
H11A H 1.1625 0.8592 0.9061 0.135 Uiso 1 1 calc R U
C12 C 1.22667(17) 0.8778(2) 1.00835(15) 0.0707(6) Uani 1 1 d . .
H12A H 1.3016 0.8918 0.9960 0.085 Uiso 1 1 calc R U
C13 C 1.19654(18) 0.8768(2) 1.07882(15) 0.0744(7) Uani 1 1 d . .
H13A H 1.2530 0.8917 1.1151 0.089 Uiso 1 1 calc R U
C14 C 0.51504(12) 0.74910(13) 0.87180(8) 0.0312(3) Uani 1 1 d . .
C15 C 0.47312(13) 0.85977(14) 0.86483(8) 0.0367(4) Uani 1 1 d . .
C16 C 0.53341(16) 0.95897(15) 0.89961(11) 0.0504(5) Uani 1 1 d . .
H16A H 0.4799 1.0048 0.9253 0.076 Uiso 1 1 calc R U
H16B H 0.5674 1.0037 0.8618 0.076 Uiso 1 1 calc R U
H16C H 0.5917 0.9324 0.9341 0.076 Uiso 1 1 calc R U
C17 C 0.37526(14) 0.88100(16) 0.82298(9) 0.0445(4) Uani 1 1 d . .
H17A H 0.3500 0.9557 0.8178 0.053 Uiso 1 1 calc R U
C18 C 0.31378(14) 0.79598(17) 0.78864(9) 0.0450(4) Uani 1 1 d . .
C19 C 0.20597(18) 0.8223(2) 0.74488(13) 0.0721(7) Uani 1 1 d . .
H19A H 0.1562 0.8660 0.7749 0.108 Uiso 1 1 calc R U
H19B H 0.1690 0.7526 0.7302 0.108 Uiso 1 1 calc R U
H19C H 0.2236 0.8653 0.7015 0.108 Uiso 1 1 calc R U
C20 C 0.35423(14) 0.68730(16) 0.79579(9) 0.0424(4) Uani 1 1 d . .
H20A H 0.3132 0.6282 0.7731 0.051 Uiso 1 1 calc R U
C21 C 0.45381(13) 0.66239(14) 0.83549(8) 0.0354(4) Uani 1 1 d . .
C22 C 0.49093(17) 0.54173(15) 0.84056(11) 0.0524(5) Uani 1 1 d . .
H22A H 0.4427 0.4959 0.8084 0.079 Uiso 1 1 calc R U
H22B H 0.4856 0.5157 0.8908 0.079 Uiso 1 1 calc R U
H22C H 0.5684 0.5356 0.8258 0.079 Uiso 1 1 calc R U
C23 C 0.73379(13) 0.66878(14) 0.89586(9) 0.0369(4) Uani 1 1 d . .
C24 C 0.79420(13) 0.71993(16) 0.83905(9) 0.0424(4) Uani 1 1 d . .
C25 C 0.75977(16) 0.83177(17) 0.80697(10) 0.0520(5) Uani 1 1 d . .
H25A H 0.7980 0.8438 0.7615 0.078 Uiso 1 1 calc R U
H25B H 0.7803 0.8912 0.8415 0.078 Uiso 1 1 calc R U
H25C H 0.6788 0.8326 0.7972 0.078 Uiso 1 1 calc R U
C26 C 0.89316(15) 0.67123(19) 0.81565(11) 0.0559(5) Uani 1 1 d . .
H26A H 0.9321 0.7063 0.7779 0.067 Uiso 1 1 calc R U
C27 C 0.93608(16) 0.5733(2) 0.84597(13) 0.0648(6) Uani 1 1 d . .
C28 C 1.0443(2) 0.5211(3) 0.81935(18) 0.1041(10) Uani 1 1 d . .
H28A H 1.0503 0.5356 0.7672 0.156 Uiso 1 1 calc R U
H28B H 1.0431 0.4405 0.8278 0.156 Uiso 1 1 calc R U
H28C H 1.1086 0.5538 0.8460 0.156 Uiso 1 1 calc R U
C29 C 0.87847(16) 0.52377(18) 0.90208(13) 0.0610(6) Uani 1 1 d . .
H29A H 0.9071 0.4572 0.9236 0.073 Uiso 1 1 calc R U
C30 C 0.77895(14) 0.56955(15) 0.92784(10) 0.0448(4) Uani 1 1 d . .
C31 C 0.72286(17) 0.50837(17) 0.98937(12) 0.0595(5) Uani 1 1 d . .
H31D H 0.7513 0.4319 0.9926 0.089 Uiso 1 1 calc R U
H31A H 0.6419 0.5068 0.9796 0.089 Uiso 1 1 calc R U
H31B H 0.7393 0.5471 1.0354 0.089 Uiso 1 1 calc R U

loop_
_atom_site_aniso_label
_atom_site_aniso_U_11
_atom_site_aniso_U_22
_atom_site_aniso_U_33
_atom_site_aniso_U_23
_atom_site_aniso_U_13
_atom_site_aniso_U_12
B1 0.0308(9) 0.0321(9) 0.0330(9) 0.0012(7) 0.0050(7) -0.0066(7)
N1 0.0438(10) 0.1055(16) 0.0636(11) 0.0030(10) -0.0171(8) -0.0087(9)
C1 0.0313(8) 0.0346(8) 0.0305(8) 0.0028(6) 0.0045(6) 0.0018(6)
C2 0.0330(8) 0.0400(9) 0.0385(8) 0.0045(7) 0.0074(7) 0.0018(7)
C3 0.0399(9) 0.0478(10) 0.0439(9) 0.0107(8) 0.0176(8) 0.0079(7)
C4 0.0576(11) 0.0549(11) 0.0302(8) 0.0054(8) 0.0135(8) 0.0172(9)
C5 0.0467(10) 0.0526(10) 0.0310(8) -0.0019(7) -0.0015(7) 0.0100(8)
C6 0.0356(8) 0.0394(9) 0.0305(8) 0.0013(6) 0.0018(6) 0.0036(7)
C7 0.0370(9) 0.0528(10) 0.0326(8) -0.0042(7) 0.0004(7) -0.0032(7)
C8 0.0421(10) 0.0844(15) 0.0387(9) 0.0019(9) -0.0036(8) -0.0048(10)
C9 0.0357(9) 0.0707(13) 0.0504(11) -0.0051(9) -0.0075(8) -0.0049(8)
C10 0.0430(12) 0.211(4) 0.0546(14) -0.0313(18) 0.0020(10) -0.0317(17)
C11 0.0506(14) 0.218(4) 0.0699(16) -0.032(2) 0.0142(12) -0.0315(18)
C12 0.0366(11) 0.0820(16) 0.0936(18) -0.0045(14) 0.0032(11) -0.0080(10)
C13 0.0393(11) 0.0925(18) 0.0898(18) 0.0013(14) -0.0197(11) -0.0114(11)
C14 0.0291(7) 0.0391(8) 0.0259(7) 0.0017(6) 0.0063(6) -0.0036(6)
C15 0.0355(8) 0.0417(9) 0.0331(8) 0.0021(7) 0.0043(7) -0.0022(7)
C16 0.0562(11) 0.0390(10) 0.0555(11) -0.0015(8) -0.0056(9) -0.0022(8)
C17 0.0433(10) 0.0485(10) 0.0416(9) 0.0065(8) 0.0014(7) 0.0068(8)
C18 0.0350(9) 0.0660(12) 0.0340(8) 0.0034(8) -0.0006(7) 0.0015(8)
C19 0.0504(12) 0.1026(18) 0.0617(13) -0.0015(12) -0.0187(10) 0.0115(12)
C20 0.0351(9) 0.0581(11) 0.0342(8) -0.0046(8) 0.0019(7) -0.0121(8)
C21 0.0355(8) 0.0429(9) 0.0281(7) 0.0007(6) 0.0058(6) -0.0068(7)
C22 0.0552(11) 0.0425(10) 0.0587(11) -0.0065(9) -0.0057(9) -0.0068(8)
C23 0.0299(8) 0.0463(9) 0.0343(8) -0.0094(7) 0.0006(6) -0.0032(7)
C24 0.0324(8) 0.0623(11) 0.0327(8) -0.0148(8) 0.0057(7) -0.0106(8)
C25 0.0498(11) 0.0665(13) 0.0405(9) 0.0000(9) 0.0126(8) -0.0158(9)
C26 0.0387(10) 0.0790(15) 0.0508(11) -0.0196(10) 0.0142(8) -0.0106(9)
C27 0.0361(10) 0.0847(16) 0.0742(14) -0.0312(13) 0.0117(10) 0.0009(10)
C28 0.0525(14) 0.131(3) 0.131(3) -0.034(2) 0.0280(15) 0.0226(15)
C29 0.0453(11) 0.0579(12) 0.0790(14) -0.0187(11) -0.0061(10) 0.0126(9)
C30 0.0351(9) 0.0500(10) 0.0492(10) -0.0100(8) -0.0016(7) 0.0014(7)
C31 0.0580(12) 0.0505(11) 0.0696(13) 0.0112(10) -0.0014(10) 0.0075(9)

loop_
_atom_type_symbol
_atom_type_description
_atom_type_scat_dispersion_real
_atom_type_scat_dispersion_imag
_atom_type_scat_source
C C 0.0033 0.0016 'International Tables Vol C Tables 4.2.6.8 and 6.1.1.4'
H H 0.0000 0.0000 'International Tables Vol C Tables 4.2.6.8 and 6.1.1.4'
B B 0.0013 0.0007 'International Tables Vol C Tables 4.2.6.8 and 6.1.1.4'
N N 0.0061 0.0033 'International Tables Vol C Tables 4.2.6.8 and 6.1.1.4'

loop_
_geom_angle_atom_site_label_1
_geom_angle_atom_site_label_2
_geom_angle_atom_site_label_3
_geom_angle
C1 B1 C23 121.25(14)
C1 B1 C14 115.32(13)
C23 B1 C14 123.30(13)
C9 N1 C13 117.1(2)
C2 C1 C6 117.66(14)
C2 C1 B1 116.57(14)
C6 C1 B1 125.60(13)
C3 C2 C1 122.24(16)
C4 C3 C2 119.45(16)
C3 C4 C5 120.12(15)
C4 C5 C6 121.47(16)
C5 C6 C1 118.96(15)
C5 C6 C7 120.10(15)
C1 C6 C7 120.93(14)
C8 C7 C6 127.51(16)
C7 C8 C9 126.33(17)
N1 C9 C10 120.98(19)
N1 C9 C8 115.98(18)
C10 C9 C8 123.04(18)
C9 C10 C11 119.9(2)
C12 C11 C10 119.3(2)
C13 C12 C11 117.6(2)
N1 C13 C12 125.1(2)
C15 C14 C21 117.73(14)
C15 C14 B1 120.45(13)
C21 C14 B1 121.65(14)
C17 C15 C14 120.26(15)
C17 C15 C16 117.59(15)
C14 C15 C16 122.12(14)
C18 C17 C15 122.16(17)
C17 C18 C20 117.70(15)
C17 C18 C19 120.54(18)
C20 C18 C19 121.76(18)
C18 C20 C21 122.14(16)
C20 C21 C14 119.98(15)
C20 C21 C22 118.40(15)
C14 C21 C22 121.58(15)
C30 C23 C24 117.68(15)
C30 C23 B1 121.26(15)
C24 C23 B1 121.03(15)
C26 C24 C23 120.11(18)
C26 C24 C25 117.99(17)
C23 C24 C25 121.70(15)
C27 C26 C24 122.17(19)
C26 C27 C29 118.06(18)
C26 C27 C28 121.3(2)
C29 C27 C28 120.6(3)
C27 C29 C30 122.0(2)
C29 C30 C23 119.93(18)
C29 C30 C31 117.61(18)
C23 C30 C31 122.46(16)

loop_
_geom_bond_atom_site_label_1
_geom_bond_atom_site_label_2
_geom_bond_distance
B1 C1 1.577(2)
B1 C23 1.581(2)
B1 C14 1.582(2)
N1 C9 1.334(2)
N1 C13 1.339(3)
C1 C2 1.403(2)
C1 C6 1.416(2)
C2 C3 1.382(2)
C3 C4 1.376(3)
C4 C5 1.377(3)
C5 C6 1.402(2)
C6 C7 1.463(2)
C7 C8 1.310(2)
C8 C9 1.462(3)
C9 C10 1.367(3)
C10 C11 1.379(3)
C11 C12 1.351(3)
C12 C13 1.345(3)
C14 C15 1.409(2)
C14 C21 1.410(2)
C15 C17 1.387(2)
C15 C16 1.506(2)
C17 C18 1.381(3)
C18 C20 1.382(3)
C18 C19 1.514(2)
C20 C21 1.393(2)
C21 C22 1.501(2)
C23 C30 1.411(2)
C23 C24 1.418(2)
C24 C26 1.390(3)
C24 C25 1.502(3)
C26 C27 1.377(3)
C27 C29 1.382(3)
C27 C28 1.522(3)
C29 C30 1.397(3)
C30 C31 1.511(3)

loop_
_geom_torsion_atom_site_label_1
_geom_torsion_atom_site_label_2
_geom_torsion_atom_site_label_3
_geom_torsion_atom_site_label_4
_geom_torsion
C23 B1 C1 C2 -141.10(15)
C14 B1 C1 C2 35.01(19)
C23 B1 C1 C6 34.1(2)
C14 B1 C1 C6 -149.79(15)
C6 C1 C2 C3 -2.9(2)
B1 C1 C2 C3 172.67(15)
C1 C2 C3 C4 2.6(3)
C2 C3 C4 C5 0.3(3)
C3 C4 C5 C6 -2.8(3)
C4 C5 C6 C1 2.4(3)
C4 C5 C6 C7 -179.04(16)
C2 C1 C6 C5 0.4(2)
B1 C1 C6 C5 -174.73(15)
C2 C1 C6 C7 -178.14(15)
B1 C1 C6 C7 6.7(2)
C5 C6 C7 C8 18.7(3)
C1 C6 C7 C8 -162.76(19)
C6 C7 C8 C9 177.81(19)
C13 N1 C9 C10 0.3(4)
C13 N1 C9 C8 179.7(2)
C7 C8 C9 N1 169.5(2)
C7 C8 C9 C10 -11.2(4)
N1 C9 C10 C11 -0.5(5)
C8 C9 C10 C11 -179.8(3)
C9 C10 C11 C12 0.9(6)
C10 C11 C12 C13 -1.1(5)
C9 N1 C13 C12 -0.6(4)
C11 C12 C13 N1 1.0(4)
C1 B1 C14 C15 62.88(18)
C23 B1 C14 C15 -121.10(17)
C1 B1 C14 C21 -112.14(16)
C23 B1 C14 C21 63.9(2)
C21 C14 C15 C17 -0.5(2)
B1 C14 C15 C17 -175.68(14)
C21 C14 C15 C16 -178.34(15)
B1 C14 C15 C16 6.4(2)
C14 C15 C17 C18 1.9(2)
C16 C15 C17 C18 179.87(17)
C15 C17 C18 C20 -1.4(3)
C15 C17 C18 C19 178.58(17)
C17 C18 C20 C21 -0.5(3)
C19 C18 C20 C21 179.51(17)
C18 C20 C21 C14 1.9(2)
C18 C20 C21 C22 179.72(16)
C15 C14 C21 C20 -1.4(2)
B1 C14 C21 C20 173.79(14)
C15 C14 C21 C22 -179.12(15)
B1 C14 C21 C22 -4.0(2)
C1 B1 C23 C30 51.0(2)
C14 B1 C23 C30 -124.76(16)
C1 B1 C23 C24 -127.16(16)
C14 B1 C23 C24 57.0(2)
C30 C23 C24 C26 1.2(2)
B1 C23 C24 C26 179.44(15)
C30 C23 C24 C25 -173.57(15)
B1 C23 C24 C25 4.7(2)
C23 C24 C26 C27 0.0(3)
C25 C24 C26 C27 174.91(18)
C24 C26 C27 C29 -0.8(3)
C24 C26 C27 C28 179.7(2)
C26 C27 C29 C30 0.5(3)
C28 C27 C29 C30 180.0(2)
C27 C29 C30 C23 0.6(3)
C27 C29 C30 C31 179.94(18)
C24 C23 C30 C29 -1.5(2)
B1 C23 C30 C29 -179.72(16)
C24 C23 C30 C31 179.26(16)
B1 C23 C30 C31 1.0(2)
